data_7104179
loop_
_publ_author_name
'Arnold, Polly L'
'McMaster, Jonathan'
'Liddle, Stephen T'

_publ_section_title
;
 An unsupported transition metal--lanthanide bond; synthesis and
 crystal structure of an Nd--Fe amido N-heterocyclic carbene complex.
;
_journal_issue 7
_journal_name_full 'Chemical communications (Cambridge, England)'
_journal_page_first 818
_journal_page_last 820
_journal_paper_doi 10.1039/b819072k
_journal_volume 34
_journal_year 2009
_chemical_formula_moiety 'C29 H55 Fe N4 Nd O2 Si3'
_chemical_formula_sum 'C29 H55 Fe N4 Nd O2 Si3'
_chemical_formula_weight 776.13
_chemical_name_systematic
;
?
;
_space_group_IT_number 2
_symmetry_cell_setting triclinic
_symmetry_space_group_name_Hall '-P 1'
_symmetry_space_group_name_H-M 'P -1'
_atom_sites_solution_hydrogens 'geom, Me from difmap'
_atom_sites_solution_primary direct
_atom_sites_solution_secondary difmap
_audit_creation_date '2008 May'
_audit_creation_method 'enCIFer editing of SHELXL97 CIF output'
_cell_angle_alpha 94.396(2)
_cell_angle_beta 107.987(2)
_cell_angle_gamma 100.847(2)
_cell_formula_units_Z 2
_cell_length_a 11.1340(9)
_cell_length_b 11.7943(9)
_cell_length_c 15.6599(12)
_cell_measurement_reflns_used 19327
_cell_measurement_temperature 150(2)
_cell_measurement_theta_max 27.41
_cell_measurement_theta_min 2.32
_cell_volume 1900.9(3)
_computing_cell_refinement 'Bruker SAINT v. 6.36a (Bruker, 2000)'
_computing_data_collection 'Bruker SMART v. 5.625 (Bruker, 2001)'
_computing_data_reduction 'Bruker SAINT and SHELXTL (Bruker, 2001)'
_computing_molecular_graphics 'Bruker SHELXTL'
_computing_publication_material 'enCIFer(Allen et al.,2004);PLATON(Spek,2003)'
_computing_structure_refinement 'SHELXL-97 (Sheldrick, 1997)'
_computing_structure_solution 'Bruker SHELXTL'
_diffrn_ambient_temperature 150(2)
_diffrn_measured_fraction_theta_full 0.991
_diffrn_measured_fraction_theta_max 0.991
_diffrn_measurement_device_type 'Bruker SMART APEX CCD diffractometer'
_diffrn_measurement_method '\w rotation with narrow frames'
_diffrn_radiation_monochromator graphite
_diffrn_radiation_source 'normal-focus sealed tube'
_diffrn_radiation_type MoK\a
_diffrn_radiation_wavelength 0.71073
_diffrn_reflns_av_R_equivalents 0.0239
_diffrn_reflns_av_sigmaI/netI 0.0387
_diffrn_reflns_limit_h_max 13
_diffrn_reflns_limit_h_min -13
_diffrn_reflns_limit_k_max 14
_diffrn_reflns_limit_k_min -14
_diffrn_reflns_limit_l_max 18
_diffrn_reflns_limit_l_min -18
_diffrn_reflns_number 13589
_diffrn_reflns_theta_full 25.00
_diffrn_reflns_theta_max 25.00
_diffrn_reflns_theta_min 1.97
_diffrn_standards_decay_% 0
_diffrn_standards_number 0
_exptl_absorpt_coefficient_mu 1.855
_exptl_absorpt_correction_T_max 0.7812
_exptl_absorpt_correction_T_min 0.5548
_exptl_absorpt_correction_type multi-scan
_exptl_absorpt_process_details '(SADABS; Bruker, 2001)'
_exptl_crystal_colour yellow
_exptl_crystal_density_diffrn 1.356
_exptl_crystal_density_method 'not measured'
_exptl_crystal_description block
_exptl_crystal_F_000 802
_exptl_crystal_size_max 0.36
_exptl_crystal_size_mid 0.23
_exptl_crystal_size_min 0.14
_refine_diff_density_max 1.414
_refine_diff_density_min -1.021
_refine_diff_density_rms 0.099
_refine_ls_extinction_method none
_refine_ls_goodness_of_fit_ref 1.104
_refine_ls_hydrogen_treatment constr
_refine_ls_matrix_type full
_refine_ls_number_parameters 376
_refine_ls_number_reflns 6642
_refine_ls_number_restraints 0
_refine_ls_restrained_S_all 1.104
_refine_ls_R_factor_all 0.0431
_refine_ls_R_factor_gt 0.0378
_refine_ls_shift/su_max 0.002
_refine_ls_shift/su_mean 0.000
_refine_ls_structure_factor_coef Fsqd
_refine_ls_weighting_details 'calc w=1/[\s^2^(Fo^2^)+(0.0412P)^2^+1.7660P] where P=(Fo^2^+2Fc^2^)/3'
_refine_ls_weighting_scheme calc
_refine_ls_wR_factor_gt 0.0832
_refine_ls_wR_factor_ref 0.0853
_reflns_number_gt 6078
_reflns_number_total 6642
_reflns_threshold_expression I>2\s(I)
_cod_data_source_file b819072k.txt
_cod_data_source_block ndtmsf_compound1
_cod_depositor_comments
;
The following automatic conversions were performed:
'_symmetry_cell_setting' value 'Triclinic' changed to 'triclinic'
according to '/home/saulius/struct/CIF-dictionaries/cif_core.dic'
dictionary named 'cif_core.dic' version 2.4.1 from 2010-06-29.

Automatic conversion script
Id: cif_fix_enum 1527 2010-12-29 10:47:43Z saulius 
;
_cod_original_sg_symbol_H-M P-1
_cod_database_code 7104179

loop_
_symmetry_equiv_pos_as_xyz
'x, y, z'
'-x, -y, -z'

loop_
_atom_site_label
_atom_site_type_symbol
_atom_site_fract_x
_atom_site_fract_y
_atom_site_fract_z
_atom_site_U_iso_or_equiv
_atom_site_adp_type
_atom_site_occupancy
_atom_site_symmetry_multiplicity
_atom_site_calc_flag
_atom_site_refinement_flags
_atom_site_disorder_assembly
_atom_site_disorder_group
Nd1 Nd 1.840315(19) 1.730699(18) 0.710441(14) 0.01895(8) Uani 1 1 d . . .
N1 N 1.7205(3) 1.4139(3) 0.6677(2) 0.0233(7) Uani 1 1 d . . .
N2 N 1.7059(3) 1.7738(3) 0.7793(2) 0.0246(7) Uani 1 1 d . . .
N3 N 1.5990(3) 1.5026(3) 0.7173(2) 0.0219(7) Uani 1 1 d . . .
C2 C 1.6948(4) 1.5213(3) 0.6803(3) 0.0223(9) Uani 1 1 d . . .
C4 C 1.5645(4) 1.3870(3) 0.7304(3) 0.0236(9) Uani 1 1 d . . .
C5 C 1.6417(4) 1.3324(3) 0.6975(3) 0.0260(9) Uani 1 1 d . . .
H5A H 1.6415 1.2517 0.6953 0.031 Uiso 1 1 calc R . .
C6 C 1.8101(4) 1.3826(4) 0.6205(3) 0.0301(10) Uani 1 1 d . . .
C7 C 1.8943(5) 1.3100(4) 0.6777(4) 0.0407(12) Uani 1 1 d . . .
H7A H 1.8391 1.2385 0.6847 0.061 Uiso 1 1 calc R . .
H7B H 1.9438 1.3551 0.7376 0.061 Uiso 1 1 calc R . .
H7C H 1.9541 1.2896 0.6476 0.061 Uiso 1 1 calc R . .
C8 C 1.8954(4) 1.4931(4) 0.6090(3) 0.0371(11) Uani 1 1 d . . .
H8A H 1.9477 1.5371 0.6689 0.056 Uiso 1 1 calc R . .
H8B H 1.8408 1.5412 0.5741 0.056 Uiso 1 1 calc R . .
H8C H 1.9526 1.4725 0.5767 0.056 Uiso 1 1 calc R . .
C9 C 1.7275(5) 1.3147(5) 0.5283(3) 0.0457(13) Uani 1 1 d . . .
H9A H 1.6714 1.2444 0.5362 0.069 Uiso 1 1 calc R . .
H9B H 1.7837 1.2923 0.4957 0.069 Uiso 1 1 calc R . .
H9C H 1.6740 1.3634 0.4934 0.069 Uiso 1 1 calc R . .
C10 C 1.5276(4) 1.5893(4) 0.7351(3) 0.0302(10) Uani 1 1 d . . .
H10A H 1.5309 1.5935 0.7992 0.036 Uiso 1 1 calc R . .
H10B H 1.4357 1.5624 0.6966 0.036 Uiso 1 1 calc R . .
C11 C 1.5785(4) 1.7112(4) 0.7175(3) 0.0276(9) Uani 1 1 d . . .
H11A H 1.5820 1.7053 0.6550 0.033 Uiso 1 1 calc R . .
H11B H 1.5150 1.7589 0.7201 0.033 Uiso 1 1 calc R . .
C12 C 1.7071(4) 1.8495(4) 0.8596(3) 0.0289(10) Uani 1 1 d . . .
C13 C 1.6435(5) 1.7838(4) 0.9205(3) 0.0429(12) Uani 1 1 d . . .
H13A H 1.5502 1.7574 0.8886 0.064 Uiso 1 1 calc R . .
H13B H 1.6585 1.8358 0.9765 0.064 Uiso 1 1 calc R . .
H13C H 1.6811 1.7162 0.9354 0.064 Uiso 1 1 calc R . .
C14 C 1.8498(4) 1.8998(4) 0.9137(3) 0.0448(13) Uani 1 1 d . . .
H14A H 1.8905 1.9466 0.8769 0.067 Uiso 1 1 calc R . .
H14B H 1.8936 1.8360 0.9299 0.067 Uiso 1 1 calc R . .
H14C H 1.8568 1.9491 0.9691 0.067 Uiso 1 1 calc R . .
C15 C 1.6408(5) 1.9497(4) 0.8315(3) 0.0378(11) Uani 1 1 d . . .
H15A H 1.6854 1.9962 0.7965 0.057 Uiso 1 1 calc R . .
H15B H 1.6443 1.9991 0.8858 0.057 Uiso 1 1 calc R . .
H15C H 1.5502 1.9178 0.7941 0.057 Uiso 1 1 calc R . .
Si1 Si 1.44722(11) 1.32238(11) 0.78663(8) 0.0286(3) Uani 1 1 d . . .
C16 C 1.4982(5) 1.3983(5) 0.9049(3) 0.0533(15) Uani 1 1 d . . .
H16A H 1.4854 1.4782 0.9038 0.080 Uiso 1 1 calc R . .
H16B H 1.5900 1.4003 0.9354 0.080 Uiso 1 1 calc R . .
H16C H 1.4462 1.3563 0.9377 0.080 Uiso 1 1 calc R . .
C17 C 1.4618(5) 1.1683(4) 0.7898(4) 0.0551(15) Uani 1 1 d . . .
H17A H 1.4299 1.1264 0.7278 0.083 Uiso 1 1 calc R . .
H17B H 1.4104 1.1312 0.8250 0.083 Uiso 1 1 calc R . .
H17C H 1.5529 1.1660 0.8183 0.083 Uiso 1 1 calc R . .
C18 C 1.2777(4) 1.3294(5) 0.7245(3) 0.0407(12) Uani 1 1 d . . .
H18A H 1.2720 1.4112 0.7228 0.061 Uiso 1 1 calc R . .
H18B H 1.2202 1.2920 0.7556 0.061 Uiso 1 1 calc R . .
H18C H 1.2515 1.2888 0.6625 0.061 Uiso 1 1 calc R . .
N4 N 2.0487(3) 1.7455(3) 0.8127(2) 0.0240(7) Uani 1 1 d . . .
Si2 Si 2.06914(11) 1.65857(10) 0.89645(8) 0.0279(3) Uani 1 1 d . . .
C19 C 2.1770(5) 1.5577(4) 0.8862(3) 0.0437(12) Uani 1 1 d . . .
H19A H 2.1405 1.5095 0.8264 0.066 Uiso 1 1 calc R . .
H19B H 2.1834 1.5073 0.9336 0.066 Uiso 1 1 calc R . .
H19C H 2.2634 1.6035 0.8931 0.066 Uiso 1 1 calc R . .
C20 C 2.1389(5) 1.7402(4) 1.0155(3) 0.0365(11) Uani 1 1 d . . .
H20A H 2.0898 1.7992 1.0220 0.055 Uiso 1 1 calc R . .
H20B H 2.2298 1.7784 1.0276 0.055 Uiso 1 1 calc R . .
H20C H 2.1333 1.6854 1.0589 0.055 Uiso 1 1 calc R . .
C21 C 1.9086(4) 1.5661(4) 0.8895(3) 0.0323(10) Uani 1 1 d . . .
H21A H 1.8821 1.5015 0.8395 0.048 Uiso 1 1 calc R . .
H21B H 1.8435 1.6137 0.8785 0.048 Uiso 1 1 calc R . .
H21C H 1.9163 1.5348 0.9466 0.048 Uiso 1 1 calc R . .
Si3 Si 2.17668(11) 1.83721(12) 0.79742(8) 0.0312(3) Uani 1 1 d . . .
C22 C 2.2407(5) 1.7639(6) 0.7157(4) 0.0565(16) Uani 1 1 d . . .
H22A H 2.1691 1.7287 0.6599 0.085 Uiso 1 1 calc R . .
H22B H 2.2819 1.7031 0.7432 0.085 Uiso 1 1 calc R . .
H22C H 2.3045 1.8217 0.7013 0.085 Uiso 1 1 calc R . .
C23 C 2.1196(5) 1.9649(5) 0.7484(4) 0.0505(14) Uani 1 1 d . . .
H23A H 2.0459 1.9372 0.6924 0.076 Uiso 1 1 calc R . .
H23B H 2.1901 2.0154 0.7351 0.076 Uiso 1 1 calc R . .
H23C H 2.0928 2.0091 0.7922 0.076 Uiso 1 1 calc R . .
C24 C 2.3170(4) 1.8978(4) 0.9036(3) 0.0393(11) Uani 1 1 d . . .
H24A H 2.2884 1.9420 0.9463 0.059 Uiso 1 1 calc R . .
H24B H 2.3854 1.9494 0.8888 0.059 Uiso 1 1 calc R . .
H24C H 2.3508 1.8336 0.9314 0.059 Uiso 1 1 calc R . .
Fe1 Fe 1.76797(6) 1.83228(5) 0.53709(4) 0.02875(15) Uani 1 1 d . . .
O1 O 1.9859(3) 1.7496(3) 0.5126(2) 0.0484(9) Uani 1 1 d . . .
C25 C 1.8996(4) 1.7836(4) 0.5244(3) 0.0332(10) Uani 1 1 d . . .
O2 O 1.6070(3) 1.5991(3) 0.4713(2) 0.0464(9) Uani 1 1 d . . .
C26 C 1.6705(4) 1.6929(4) 0.4991(3) 0.0338(10) Uani 1 1 d . . .
C27 C 1.7514(5) 1.9871(4) 0.4779(4) 0.0448(13) Uani 1 1 d . . .
H27A H 1.7663 2.0032 0.4198 0.054 Uiso 1 1 calc R . .
C28 C 1.6325(5) 1.9348(4) 0.4870(4) 0.0444(12) Uani 1 1 d . . .
H28A H 1.5479 1.9080 0.4366 0.053 Uiso 1 1 calc R . .
C29 C 1.6525(5) 1.9300(4) 0.5809(4) 0.0441(12) Uani 1 1 d . . .
H29A H 1.5844 1.8996 0.6079 0.053 Uiso 1 1 calc R . .
C30 C 1.7812(5) 1.9751(4) 0.6278(3) 0.0373(11) Uani 1 1 d . . .
H30A H 1.8227 1.9846 0.6951 0.045 Uiso 1 1 calc R . .
C31 C 1.8454(5) 2.0120(4) 0.5642(4) 0.0423(12) Uani 1 1 d . . .
H31A H 1.9387 2.0515 0.5793 0.051 Uiso 1 1 calc R . .

loop_
_atom_site_aniso_label
_atom_site_aniso_U_11
_atom_site_aniso_U_22
_atom_site_aniso_U_33
_atom_site_aniso_U_23
_atom_site_aniso_U_13
_atom_site_aniso_U_12
Nd1 0.01422(11) 0.01910(12) 0.02394(12) 0.00256(8) 0.00710(8) 0.00353(8)
N1 0.0176(17) 0.0227(18) 0.0290(19) -0.0025(15) 0.0087(14) 0.0037(14)
N2 0.0177(17) 0.0224(18) 0.0318(19) -0.0016(15) 0.0077(15) 0.0029(14)
N3 0.0157(16) 0.0230(18) 0.0269(18) 0.0024(14) 0.0075(14) 0.0034(14)
C2 0.0176(19) 0.024(2) 0.022(2) -0.0027(17) 0.0042(16) 0.0047(17)
C4 0.0166(19) 0.023(2) 0.027(2) 0.0013(17) 0.0036(17) 0.0026(17)
C5 0.024(2) 0.017(2) 0.034(2) 0.0000(18) 0.0066(18) 0.0025(17)
C6 0.024(2) 0.032(2) 0.036(2) -0.005(2) 0.0133(19) 0.0075(19)
C7 0.034(3) 0.032(3) 0.059(3) 0.000(2) 0.018(2) 0.013(2)
C8 0.033(3) 0.037(3) 0.049(3) 0.002(2) 0.025(2) 0.011(2)
C9 0.038(3) 0.055(3) 0.042(3) -0.015(2) 0.018(2) 0.007(2)
C10 0.021(2) 0.024(2) 0.046(3) -0.002(2) 0.015(2) 0.0029(18)
C11 0.020(2) 0.026(2) 0.039(2) 0.0019(19) 0.0114(19) 0.0085(18)
C12 0.024(2) 0.026(2) 0.037(2) -0.0017(19) 0.0125(19) 0.0074(18)
C13 0.058(3) 0.040(3) 0.038(3) 0.003(2) 0.026(3) 0.011(2)
C14 0.033(3) 0.045(3) 0.046(3) -0.017(2) 0.004(2) 0.008(2)
C15 0.037(3) 0.028(2) 0.050(3) -0.007(2) 0.019(2) 0.008(2)
Si1 0.0222(6) 0.0327(7) 0.0287(6) 0.0065(5) 0.0089(5) -0.0008(5)
C16 0.053(3) 0.073(4) 0.027(3) 0.007(3) 0.013(2) -0.003(3)
C17 0.048(3) 0.040(3) 0.077(4) 0.023(3) 0.021(3) 0.003(3)
C18 0.024(2) 0.057(3) 0.043(3) 0.005(2) 0.015(2) 0.006(2)
N4 0.0185(17) 0.0279(19) 0.0249(18) -0.0005(15) 0.0067(14) 0.0062(14)
Si2 0.0249(6) 0.0262(6) 0.0282(6) 0.0011(5) 0.0019(5) 0.0079(5)
C19 0.040(3) 0.040(3) 0.043(3) -0.001(2) 0.000(2) 0.018(2)
C20 0.041(3) 0.032(3) 0.029(2) 0.004(2) 0.005(2) 0.003(2)
C21 0.035(2) 0.027(2) 0.031(2) 0.0108(19) 0.005(2) 0.0038(19)
Si3 0.0168(6) 0.0458(8) 0.0296(7) 0.0026(6) 0.0083(5) 0.0039(5)
C22 0.027(3) 0.095(5) 0.043(3) -0.008(3) 0.015(2) 0.006(3)
C23 0.035(3) 0.054(3) 0.057(3) 0.023(3) 0.011(2) -0.002(2)
C24 0.025(2) 0.049(3) 0.039(3) 0.002(2) 0.010(2) 0.000(2)
Fe1 0.0274(3) 0.0276(3) 0.0316(3) 0.0068(3) 0.0097(3) 0.0060(3)
O1 0.0349(19) 0.061(2) 0.055(2) 0.0047(18) 0.0223(17) 0.0140(18)
C25 0.035(3) 0.031(2) 0.031(2) 0.003(2) 0.013(2) 0.000(2)
O2 0.045(2) 0.036(2) 0.041(2) 0.0050(16) -0.0023(16) -0.0040(17)
C26 0.029(2) 0.041(3) 0.031(2) 0.007(2) 0.006(2) 0.012(2)
C27 0.060(3) 0.037(3) 0.045(3) 0.022(2) 0.019(3) 0.019(3)
C28 0.041(3) 0.041(3) 0.052(3) 0.017(2) 0.007(2) 0.020(2)
C29 0.050(3) 0.033(3) 0.061(3) 0.015(2) 0.027(3) 0.020(2)
C30 0.052(3) 0.037(3) 0.035(3) 0.012(2) 0.020(2) 0.025(2)
C31 0.047(3) 0.023(2) 0.055(3) 0.009(2) 0.015(3) 0.006(2)

loop_
_atom_type_symbol
_atom_type_description
_atom_type_scat_dispersion_real
_atom_type_scat_dispersion_imag
_atom_type_scat_source
C C 0.0033 0.0016 'International Tables Vol C Tables 4.2.6.8 and 6.1.1.4'
H H 0.0000 0.0000 'International Tables Vol C Tables 4.2.6.8 and 6.1.1.4'
N N 0.0061 0.0033 'International Tables Vol C Tables 4.2.6.8 and 6.1.1.4'
O O 0.0106 0.0060 'International Tables Vol C Tables 4.2.6.8 and 6.1.1.4'
Si Si 0.0817 0.0704 'International Tables Vol C Tables 4.2.6.8 and 6.1.1.4'
Fe Fe 0.3463 0.8444 'International Tables Vol C Tables 4.2.6.8 and 6.1.1.4'
Nd Nd -0.1943 3.0179 'International Tables Vol C Tables 4.2.6.8 and 6.1.1.4'

loop_
_geom_angle_atom_site_label_1
_geom_angle_atom_site_label_2
_geom_angle_atom_site_label_3
_geom_angle
_geom_angle_site_symmetry_1
_geom_angle_site_symmetry_3
_geom_angle_publ_flag
N2 Nd1 N4 112.05(12) . . ?
N2 Nd1 C2 83.34(12) . . ?
N4 Nd1 C2 112.80(12) . . ?
N2 Nd1 C11 29.17(12) . . ?
N4 Nd1 C11 137.51(12) . . ?
C2 Nd1 C11 62.95(12) . . ?
N2 Nd1 Fe1 104.73(9) . . ?
N4 Nd1 Fe1 127.51(8) . . ?
C2 Nd1 Fe1 107.37(9) . . ?
C11 Nd1 Fe1 90.53(9) . . ?
C2 N1 C5 110.2(3) . . ?
C2 N1 C6 126.4(3) . . ?
C5 N1 C6 123.2(3) . . ?
C11 N2 C12 116.3(3) . . ?
C11 N2 Nd1 103.6(2) . . ?
C12 N2 Nd1 139.8(3) . . ?
C2 N3 C4 113.0(3) . . ?
C2 N3 C10 125.3(3) . . ?
C4 N3 C10 121.5(3) . . ?
N3 C2 N1 104.0(3) . . ?
N3 C2 Nd1 118.3(3) . . ?
N1 C2 Nd1 131.7(3) . . ?
C5 C4 N3 104.0(3) . . ?
C5 C4 Si1 127.5(3) . . ?
N3 C4 Si1 128.4(3) . . ?
C4 C5 N1 108.8(4) . . ?
N1 C6 C9 107.5(3) . . ?
N1 C6 C8 109.6(3) . . ?
C9 C6 C8 109.9(4) . . ?
N1 C6 C7 108.8(4) . . ?
C9 C6 C7 111.4(4) . . ?
C8 C6 C7 109.6(4) . . ?
N3 C10 C11 114.5(3) . . ?
N2 C11 C10 116.6(4) . . ?
N2 C11 Nd1 47.23(18) . . ?
C10 C11 Nd1 109.5(2) . . ?
N2 C12 C13 113.5(3) . . ?
N2 C12 C14 105.7(3) . . ?
C13 C12 C14 108.6(4) . . ?
N2 C12 C15 111.1(4) . . ?
C13 C12 C15 108.8(4) . . ?
C14 C12 C15 109.0(4) . . ?
C17 Si1 C18 110.6(3) . . ?
C17 Si1 C16 109.0(3) . . ?
C18 Si1 C16 110.0(2) . . ?
C17 Si1 C4 104.9(2) . . ?
C18 Si1 C4 112.9(2) . . ?
C16 Si1 C4 109.3(2) . . ?
Si3 N4 Si2 122.1(2) . . ?
Si3 N4 Nd1 118.79(17) . . ?
Si2 N4 Nd1 119.01(17) . . ?
N4 Si2 C19 111.9(2) . . ?
N4 Si2 C21 110.04(18) . . ?
C19 Si2 C21 107.5(2) . . ?
N4 Si2 C20 114.66(19) . . ?
C19 Si2 C20 106.9(2) . . ?
C21 Si2 C20 105.4(2) . . ?
N4 Si3 C23 108.5(2) . . ?
N4 Si3 C24 114.92(19) . . ?
C23 Si3 C24 106.6(2) . . ?
N4 Si3 C22 111.6(2) . . ?
C23 Si3 C22 107.7(3) . . ?
C24 Si3 C22 107.3(2) . . ?
C25 Fe1 C26 90.8(2) . . ?
C25 Fe1 C30 124.4(2) . . ?
C26 Fe1 C30 136.9(2) . . ?
C25 Fe1 C31 99.8(2) . . ?
C26 Fe1 C31 166.2(2) . . ?
C30 Fe1 C31 40.60(19) . . ?
C25 Fe1 C29 162.7(2) . . ?
C26 Fe1 C29 104.8(2) . . ?
C30 Fe1 C29 38.31(19) . . ?
C31 Fe1 C29 66.0(2) . . ?
C25 Fe1 C28 145.2(2) . . ?
C26 Fe1 C28 100.8(2) . . ?
C30 Fe1 C28 65.5(2) . . ?
C31 Fe1 C28 65.5(2) . . ?
C29 Fe1 C28 39.5(2) . . ?
C25 Fe1 C27 110.1(2) . . ?
C26 Fe1 C27 128.9(2) . . ?
C30 Fe1 C27 66.07(19) . . ?
C31 Fe1 C27 38.79(19) . . ?
C29 Fe1 C27 65.7(2) . . ?
C28 Fe1 C27 38.80(19) . . ?
C25 Fe1 Nd1 82.59(15) . . ?
C26 Fe1 Nd1 80.80(15) . . ?
C30 Fe1 Nd1 80.36(13) . . ?
C31 Fe1 Nd1 109.14(14) . . ?
C29 Fe1 Nd1 92.61(14) . . ?
C28 Fe1 Nd1 131.41(15) . . ?
C27 Fe1 Nd1 145.69(15) . . ?
O1 C25 Fe1 177.5(4) . . ?
O2 C26 Fe1 177.6(4) . . ?
C31 C27 C28 108.2(5) . . ?
C31 C27 Fe1 69.3(3) . . ?
C28 C27 Fe1 70.1(3) . . ?
C27 C28 C29 108.1(5) . . ?
C27 C28 Fe1 71.1(3) . . ?
C29 C28 Fe1 70.1(3) . . ?
C30 C29 C28 108.0(5) . . ?
C30 C29 Fe1 69.4(3) . . ?
C28 C29 Fe1 70.4(3) . . ?
C29 C30 C31 108.6(4) . . ?
C29 C30 Fe1 72.3(3) . . ?
C31 C30 Fe1 70.4(3) . . ?
C27 C31 C30 107.1(5) . . ?
C27 C31 Fe1 71.9(3) . . ?
C30 C31 Fe1 69.0(3) . . ?

loop_
_geom_bond_atom_site_label_1
_geom_bond_atom_site_label_2
_geom_bond_distance
_geom_bond_site_symmetry_2
_geom_bond_publ_flag
Nd1 N2 2.204(3) . ?
Nd1 N4 2.342(3) . ?
Nd1 C2 2.606(4) . ?
Nd1 C11 2.918(4) . ?
Nd1 Fe1 2.9942(7) . ?
N1 C2 1.363(5) . ?
N1 C5 1.384(5) . ?
N1 C6 1.493(5) . ?
N2 C11 1.463(5) . ?
N2 C12 1.481(5) . ?
N3 C2 1.354(5) . ?
N3 C4 1.394(5) . ?
N3 C10 1.467(5) . ?
C4 C5 1.359(6) . ?
C4 Si1 1.871(4) . ?
C6 C9 1.516(6) . ?
C6 C8 1.520(6) . ?
C6 C7 1.522(6) . ?
C10 C11 1.521(6) . ?
C12 C13 1.527(6) . ?
C12 C14 1.527(6) . ?
C12 C15 1.531(6) . ?
Si1 C17 1.858(5) . ?
Si1 C18 1.858(5) . ?
Si1 C16 1.860(5) . ?
N4 Si3 1.711(3) . ?
N4 Si2 1.713(4) . ?
Si2 C19 1.874(5) . ?
Si2 C21 1.877(5) . ?
Si2 C20 1.886(4) . ?
Si3 C23 1.871(5) . ?
Si3 C24 1.874(5) . ?
Si3 C22 1.876(5) . ?
Fe1 C25 1.731(5) . ?
Fe1 C26 1.736(5) . ?
Fe1 C30 2.071(5) . ?
Fe1 C31 2.089(5) . ?
Fe1 C29 2.106(5) . ?
Fe1 C28 2.111(5) . ?
Fe1 C27 2.123(5) . ?
O1 C25 1.167(5) . ?
O2 C26 1.164(5) . ?
C27 C31 1.399(7) . ?
C27 C28 1.406(7) . ?
C28 C29 1.425(7) . ?
C29 C30 1.371(7) . ?
C30 C31 1.443(7) . ?
